data_4033620
loop_
_publ_author_name
'Yata, Tetsuji'
'Kita, Yuji'
'Nishimoto, Yoshihiro'
'Yasuda, Makoto'

_publ_section_title
;
 Regioselective Synthesis of 5-Metalated 2-Pyrones by Intramolecular
 Oxymetalation of Carbonyl-ene-yne Compounds Using Indium Trihalide.
;
_journal_issue 21
_journal_name_full 'The Journal of organic chemistry'
_journal_page_first 14330
_journal_page_last 14341
_journal_paper_doi 10.1021/acs.joc.9b02186
_journal_volume 84
_journal_year 2019
_chemical_formula_moiety 'C18 H14 I6 In2 O2'
_chemical_formula_sum 'C18 H14 I6 In2 O2'
_chemical_formula_weight 1253.33
_space_group_crystal_system orthorhombic
_space_group_IT_number 61
_space_group_name_Hall '-P 2ac 2ab'
_space_group_name_H-M_alt 'P b c a'
_symmetry_space_group_name_Hall '-P 2ac 2ab'
_symmetry_space_group_name_H-M 'P b c a'
_atom_sites_solution_hydrogens geom
_atom_sites_solution_primary dual
_audit_creation_date 2019-05-11
_audit_creation_method
;
Olex2 1.2
(compiled 2018.05.29 svn.r3508 for OlexSys, GUI svn.r5506)
;
_cell_angle_alpha 90
_cell_angle_beta 90
_cell_angle_gamma 90
_cell_formula_units_Z 8
_cell_length_a 14.2500(2)
_cell_length_b 14.3140(2)
_cell_length_c 28.2402(4)
_cell_measurement_reflns_used 14331
_cell_measurement_temperature 123
_cell_measurement_theta_max 73.8750
_cell_measurement_theta_min 4.3600
_cell_volume 5760.28(14)
_computing_cell_refinement 'CrysAlisPro 1.171.39.31d (Rigaku OD, 2017)'
_computing_data_collection 'CrysAlisPro 1.171.39.31d (Rigaku OD, 2017)'
_computing_data_reduction 'CrysAlisPro 1.171.39.31d (Rigaku OD, 2017)'
_computing_molecular_graphics 'Olex2 (Dolomanov et al., 2009)'
_computing_publication_material 'Olex2 (Dolomanov et al., 2009)'
_computing_structure_refinement 'ShelXL (Sheldrick, 2015)'
_computing_structure_solution 'ShelXT (Sheldrick, 2015)'
_diffrn_ambient_temperature 123
_diffrn_detector 'CCD plate'
_diffrn_detector_type HyPix
_diffrn_measured_fraction_theta_full 0.987
_diffrn_measured_fraction_theta_max 0.974
_diffrn_measurement_details
;
List of Runs (angles in degrees, time in seconds):

  # Type    Start    End  Width  t~exp~   \w     \q     \k     \f   Frames
--------------------------------------------------------------------------
  1  \w      0.00  48.00   0.50    0.89    --   42.80 -57.00  60.00   96
  2  \w     14.00  64.00   0.50    0.89    --   42.80 -57.00   0.00  100
  3  \w    -77.00 -46.00   0.50    3.54    -- -106.00  57.00 150.00   62
  4  \w   -113.00 -88.00   0.50    3.54    -- -106.00  -8.00  87.00   50
  5  \w   -117.00 -91.00   0.50    3.54    -- -106.00  57.00 150.00   52
  6  \w   -128.00 -96.00   0.50    3.54    -- -106.00  77.00  60.00   64
  7  \w    -62.00 -36.00   0.50    3.54    -- -106.00 125.00  30.00   52
  8  \w   -110.00 -84.00   0.50    3.54    -- -106.00 125.00 -60.00   52
  9  \w   -137.00 -69.00   0.50    3.54    -- -106.00  82.00-133.32  136
 10  \w   -111.00 -79.00   0.50    3.54    -- -106.00  37.00-180.00   64
 11  \w   -119.00 -78.00   0.50    3.54    -- -106.00  57.00-150.00   82
 12  \w   -114.00 -70.00   0.50    3.54    -- -106.00 125.00-150.00   88
 13  \w   -129.00 -65.00   0.50    3.54    -- -106.00  19.00-180.00  128
 14  \w   -140.00-115.00   0.50    3.54    -- -106.00 -57.00 -60.00   50
 15  \w   -129.00-104.00   0.50    3.54    -- -106.00-127.00-100.00   50
 16  \w   -171.00 -84.00   0.50    3.54    -- -106.00 -37.00  30.00  174
 17  \w   -142.00 -82.00   0.50    3.54    -- -106.00 -86.00 104.94  120
 18  \w   -115.00 -59.00   0.50    0.89    --  -42.80-143.00  90.00  112
 19  \w   -121.00 -87.00   0.50    3.54    -- -106.00 125.00  30.00   68
 20  \w   -123.00 -97.00   0.50    3.54    -- -106.00  77.00  30.00   52
 21  \w   -143.00 -88.00   0.50    3.54    -- -106.00 -57.00  60.00  110
;
_diffrn_measurement_device 'four-circle diffractometer'
_diffrn_measurement_device_type 'XtaLAB Synergy, Single source at offset/far, HyPix'
_diffrn_measurement_method '\w scans'
_diffrn_orient_matrix_type 'CrysAlisPro convention (1999,Acta A55,543-557)'
_diffrn_orient_matrix_UB_11 -0.0951377000
_diffrn_orient_matrix_UB_12 -0.0495541000
_diffrn_orient_matrix_UB_13 -0.0058929000
_diffrn_orient_matrix_UB_21 -0.0504322000
_diffrn_orient_matrix_UB_22 0.0952905000
_diffrn_orient_matrix_UB_23 0.0005837000
_diffrn_orient_matrix_UB_31 0.0097568000
_diffrn_orient_matrix_UB_32 0.0065409000
_diffrn_orient_matrix_UB_33 -0.0542360000
_diffrn_radiation_monochromator mirror
_diffrn_radiation_probe x-ray
_diffrn_radiation_type CuK\a
_diffrn_radiation_wavelength 1.54184
_diffrn_reflns_av_R_equivalents 0.1020
_diffrn_reflns_av_unetI/netI 0.0565
_diffrn_reflns_Laue_measured_fraction_full 0.987
_diffrn_reflns_Laue_measured_fraction_max 0.974
_diffrn_reflns_limit_h_max 17
_diffrn_reflns_limit_h_min -17
_diffrn_reflns_limit_k_max 17
_diffrn_reflns_limit_k_min -17
_diffrn_reflns_limit_l_max 26
_diffrn_reflns_limit_l_min -35
_diffrn_reflns_number 30258
_diffrn_reflns_point_group_measured_fraction_full 0.987
_diffrn_reflns_point_group_measured_fraction_max 0.974
_diffrn_reflns_theta_full 67.684
_diffrn_reflns_theta_max 74.209
_diffrn_reflns_theta_min 4.408
_diffrn_source 'micro-focus sealed X-ray tube'
_diffrn_source_type 'PhotonJet (Cu) X-ray Source'
_exptl_absorpt_coefficient_mu 63.391
_exptl_absorpt_correction_T_max 1.00000
_exptl_absorpt_correction_T_min 0.13180
_exptl_absorpt_correction_type multi-scan
_exptl_absorpt_process_details
;
CrysAlisPro 1.171.39.31d (Rigaku Oxford Diffraction, 2017)
Empirical absorption correction using spherical harmonics,
 implemented in SCALE3 ABSPACK scaling algorithm.
;
_exptl_crystal_colour 'clear colourless'
_exptl_crystal_colour_lustre clear
_exptl_crystal_colour_primary colourless
_exptl_crystal_density_diffrn 2.890
_exptl_crystal_description prism
_exptl_crystal_F_000 4432
_exptl_crystal_size_max 0.1
_exptl_crystal_size_mid 0.08
_exptl_crystal_size_min 0.05
_refine_diff_density_max 1.795
_refine_diff_density_min -1.792
_refine_diff_density_rms 0.356
_refine_ls_extinction_method none
_refine_ls_goodness_of_fit_ref 1.067
_refine_ls_hydrogen_treatment constr
_refine_ls_matrix_type full
_refine_ls_number_parameters 249
_refine_ls_number_reflns 5710
_refine_ls_number_restraints 0
_refine_ls_restrained_S_all 1.067
_refine_ls_R_factor_all 0.0525
_refine_ls_R_factor_gt 0.0496
_refine_ls_shift/su_max 0.001
_refine_ls_shift/su_mean 0.000
_refine_ls_structure_factor_coef Fsqd
_refine_ls_weighting_details 'w=1/[\s^2^(Fo^2^)+(0.1000P)^2^] where P=(Fo^2^+2Fc^2^)/3'
_refine_ls_weighting_scheme calc
_refine_ls_wR_factor_gt 0.1314
_refine_ls_wR_factor_ref 0.1343
_reflns_Friedel_coverage 0.000
_reflns_number_gt 5341
_reflns_number_total 5710
_reflns_threshold_expression 'I > 2\s(I)'
_cod_data_source_file jo9b02186_si_002.cif
_cod_data_source_block 4b
_cod_depositor_comments 'Adding full bibliography for 4033619--4033624.cif.'
_cod_database_code 4033620
_shelx_shelxl_version_number 2018/3
_chemical_oxdiff_formula 'C16 H13 O2 In2 I6'
_shelx_space_group_comment
;
The symmetry employed for this shelxl refinement is uniquely defined
by the following loop, which should always be used as a source of
symmetry information in preference to the above space-group names.
They are only intended as comments.
;
_reflns_odcompleteness_completeness 96.49
_reflns_odcompleteness_iscentric 1
_reflns_odcompleteness_theta 74.33
_olex2_refinement_description
;
1. Fixed Uiso
 At 1.2 times of:
  All C(H) groups
 At 1.5 times of:
  All C(H,H,H) groups
2.a Aromatic/amide H refined with riding coordinates:
 C00C(H00C), C00F(H00F), C00G(H00G), C00H(H00H), C00J(H00J), C00K(H00K),
 C00N(H00N), C00O(H00O), C00P(H00P), C00Q(H00Q), C00R(H00R)
2.b Idealised Me refined as rotating group:
 C00S(H00A,H00B,H00D)
;
_olex2_submission_special_instructions 'No special instructions were received'
_oxdiff_exptl_absorpt_empirical_details
;
Empirical correction (ABSPACK) includes:
- Absorption correction using spherical harmonics
- Frame scaling
;
_oxdiff_exptl_absorpt_empirical_full_max 3.398
_oxdiff_exptl_absorpt_empirical_full_min 0.373

loop_
_space_group_symop_operation_xyz
'x, y, z'
'-x+1/2, -y, z+1/2'
'-x, y+1/2, -z+1/2'
'x+1/2, -y+1/2, -z'
'-x, -y, -z'
'x-1/2, y, -z-1/2'
'x, -y-1/2, z-1/2'
'-x-1/2, y-1/2, z'

loop_
_atom_site_label
_atom_site_type_symbol
_atom_site_fract_x
_atom_site_fract_y
_atom_site_fract_z
_atom_site_U_iso_or_equiv
_atom_site_adp_type
_atom_site_occupancy
_atom_site_site_symmetry_order
_atom_site_calc_flag
_atom_site_refinement_flags_posn
In01 In 0.35397(3) 0.73964(3) 0.31461(2) 0.02091(14) Uani 1 1 d .
I002 I 0.55152(3) 0.78391(3) 0.31256(2) 0.02569(14) Uani 1 1 d .
I003 I 0.31729(3) 0.70686(4) 0.22325(2) 0.03213(15) Uani 1 1 d .
In04 In 0.57789(3) 0.85108(3) 0.40490(2) 0.02535(14) Uani 1 1 d .
I005 I 0.29114(3) 0.90882(3) 0.34177(2) 0.03383(15) Uani 1 1 d .
I006 I 0.75563(4) 0.79574(3) 0.42419(2) 0.03548(15) Uani 1 1 d .
I8 I 0.45546(4) 0.76535(4) 0.46319(2) 0.04029(16) Uani 1 1 d .
I7 I 0.55867(4) 1.03696(4) 0.40250(2) 0.04685(18) Uani 1 1 d .
O009 O 0.4046(4) 0.5139(4) 0.4182(2) 0.0322(11) Uani 1 1 d .
O10 O 0.3413(5) 0.4620(4) 0.4827(2) 0.0416(14) Uani 1 1 d .
C00B C 0.3366(5) 0.6282(4) 0.3666(2) 0.0208(12) Uani 1 1 d .
C00C C 0.2568(5) 0.5765(4) 0.4376(2) 0.0233(13) Uani 1 1 d .
H00C H 0.205551 0.578907 0.457925 0.028 Uiso 1 1 calc R
C00D C 0.2579(5) 0.6302(5) 0.3972(2) 0.0245(13) Uiso 1 1 d .
C00E C 0.4902(6) 0.5446(5) 0.3481(3) 0.0289(15) Uani 1 1 d .
C00F C 0.4790(6) 0.5314(5) 0.2997(3) 0.0304(15) Uani 1 1 d .
H00F H 0.420062 0.537308 0.285918 0.036 Uiso 1 1 calc R
C00G C 0.1413(5) 0.6867(5) 0.3396(2) 0.0231(13) Uani 1 1 d .
H00G H 0.171972 0.652555 0.316272 0.028 Uiso 1 1 calc R
C00H C 0.0612(5) 0.7403(6) 0.3285(3) 0.0314(15) Uani 1 1 d .
H00H H 0.038577 0.740998 0.297631 0.038 Uiso 1 1 calc R
C00I C 0.4070(5) 0.5660(5) 0.3774(2) 0.0265(14) Uani 1 1 d .
C00J C 0.0486(6) 0.7891(6) 0.4096(3) 0.0372(18) Uani 1 1 d .
H00J H 0.017238 0.822771 0.432886 0.045 Uiso 1 1 calc R
C00K C 0.0161(6) 0.7913(5) 0.3629(3) 0.0321(16) Uani 1 1 d .
H00K H -0.036026 0.827295 0.355093 0.039 Uiso 1 1 calc R
C00L C 0.1734(5) 0.6861(5) 0.3858(2) 0.0247(13) Uani 1 1 d .
C00M C 0.3320(6) 0.5191(5) 0.4478(2) 0.0292(15) Uani 1 1 d .
C00N C 0.5785(6) 0.5349(6) 0.3688(3) 0.0381(18) Uani 1 1 d .
H00N H 0.585194 0.541970 0.401366 0.046 Uiso 1 1 calc R
C00O C 0.1276(6) 0.7368(5) 0.4215(2) 0.0283(14) Uani 1 1 d .
H00O H 0.149664 0.735655 0.452458 0.034 Uiso 1 1 calc R
C00P C 0.6432(6) 0.5011(6) 0.2926(4) 0.045(2) Uani 1 1 d .
H00P H 0.694477 0.486184 0.273694 0.054 Uiso 1 1 calc R
C00Q C 0.6558(7) 0.5149(6) 0.3414(4) 0.046(2) Uani 1 1 d .
H00Q H 0.715163 0.510611 0.354884 0.055 Uiso 1 1 calc R
C00R C 0.5557(6) 0.5095(6) 0.2725(3) 0.0390(18) Uani 1 1 d .
H00R H 0.548370 0.500262 0.240162 0.047 Uiso 1 1 calc R
C00S C 0.2639(9) 0.4492(6) 0.5143(3) 0.048(2) Uani 1 1 d .
H00A H 0.207191 0.441399 0.496423 0.073 Uiso 1 1 calc GR
H00B H 0.258131 0.502974 0.534460 0.073 Uiso 1 1 calc GR
H00D H 0.274489 0.394691 0.533408 0.073 Uiso 1 1 calc GR

loop_
_atom_site_aniso_label
_atom_site_aniso_U_11
_atom_site_aniso_U_22
_atom_site_aniso_U_33
_atom_site_aniso_U_23
_atom_site_aniso_U_13
_atom_site_aniso_U_12
In01 0.0265(3) 0.0122(2) 0.0240(2) 0.00095(13) 0.00121(16) 0.00005(15)
I002 0.0259(3) 0.0239(2) 0.0272(2) -0.00218(14) 0.00131(16) -0.00225(16)
I003 0.0301(3) 0.0410(3) 0.0253(2) -0.00183(16) -0.00228(16) -0.00352(19)
In04 0.0299(3) 0.0159(2) 0.0303(2) -0.00034(15) -0.00396(17) 0.00015(16)
I005 0.0367(3) 0.0138(2) 0.0510(3) -0.00200(16) 0.0129(2) 0.00168(17)
I006 0.0335(3) 0.0258(3) 0.0471(3) 0.00337(18) -0.0083(2) 0.00613(18)
I8 0.0494(3) 0.0443(3) 0.0272(2) -0.00198(18) 0.0018(2) -0.0156(2)
I7 0.0479(3) 0.0171(2) 0.0755(4) -0.0039(2) -0.0193(3) 0.00681(19)
O009 0.041(3) 0.018(2) 0.038(2) 0.002(2) 0.000(2) 0.004(2)
O10 0.067(4) 0.024(3) 0.034(3) 0.012(2) -0.001(3) -0.005(3)
C00B 0.030(3) 0.010(3) 0.022(3) 0.000(2) -0.002(3) -0.004(2)
C00C 0.035(4) 0.012(3) 0.023(3) 0.003(2) -0.002(3) 0.001(3)
C00E 0.033(4) 0.012(3) 0.042(4) 0.003(2) 0.003(3) -0.001(3)
C00F 0.036(4) 0.017(3) 0.039(4) -0.004(3) 0.005(3) -0.002(3)
C00G 0.027(3) 0.021(3) 0.021(3) 0.000(2) 0.005(2) -0.004(3)
C00H 0.027(3) 0.037(4) 0.030(4) 0.008(3) -0.001(3) -0.006(3)
C00I 0.037(4) 0.012(3) 0.031(3) -0.004(2) 0.003(3) -0.004(3)
C00J 0.038(4) 0.035(4) 0.038(4) 0.001(3) 0.009(3) -0.002(3)
C00K 0.030(4) 0.024(3) 0.043(4) 0.012(3) 0.000(3) 0.001(3)
C00L 0.031(4) 0.014(3) 0.029(3) 0.003(2) -0.002(3) -0.002(3)
C00M 0.044(4) 0.015(3) 0.028(3) -0.001(2) 0.000(3) -0.004(3)
C00N 0.033(4) 0.030(4) 0.051(4) 0.012(3) -0.005(4) -0.003(3)
C00O 0.038(4) 0.022(3) 0.025(3) 0.001(2) 0.004(3) -0.002(3)
C00P 0.029(4) 0.022(4) 0.084(7) -0.004(4) 0.016(4) -0.002(3)
C00Q 0.043(5) 0.025(4) 0.069(6) 0.000(4) 0.000(4) 0.000(4)
C00R 0.044(5) 0.022(4) 0.050(4) -0.003(3) 0.011(4) 0.002(3)
C00S 0.076(7) 0.030(4) 0.040(4) 0.008(3) 0.018(4) -0.009(4)

loop_
_atom_type_symbol
_atom_type_description
_atom_type_scat_dispersion_real
_atom_type_scat_dispersion_imag
_atom_type_scat_source
C C 0.0181 0.0091 'International Tables Vol C Tables 4.2.6.8 and 6.1.1.4'
H H 0.0000 0.0000 'International Tables Vol C Tables 4.2.6.8 and 6.1.1.4'
I I -0.3257 6.8362 'International Tables Vol C Tables 4.2.6.8 and 6.1.1.4'
In In 0.0822 5.0449 'International Tables Vol C Tables 4.2.6.8 and 6.1.1.4'
O O 0.0492 0.0322 'International Tables Vol C Tables 4.2.6.8 and 6.1.1.4'

loop_
_geom_angle_atom_site_label_1
_geom_angle_atom_site_label_2
_geom_angle_atom_site_label_3
_geom_angle
I003 In01 I002 102.116(19)
I003 In01 I005 111.57(2)
I005 In01 I002 97.615(19)
C00B In01 I002 106.54(18)
C00B In01 I003 119.92(16)
C00B In01 I005 115.32(17)
In04 I002 In01 100.800(18)
I006 In04 I002 102.24(2)
I8 In04 I002 108.98(2)
I8 In04 I006 110.45(2)
I7 In04 I002 107.68(2)
I7 In04 I006 113.05(2)
I7 In04 I8 113.70(3)
C00M O009 C00I 121.1(6)
C00M O10 C00S 118.7(8)
C00D C00B In01 119.0(5)
C00I C00B In01 122.6(5)
C00I C00B C00D 117.1(6)
C00D C00C C00M 119.9(7)
C00B C00D C00L 121.4(6)
C00C C00D C00B 120.2(7)
C00C C00D C00L 118.3(6)
C00F C00E C00I 119.1(7)
C00F C00E C00N 120.2(8)
C00N C00E C00I 120.6(8)
C00R C00F C00E 119.4(8)
C00L C00G C00H 118.8(7)
C00K C00H C00G 120.7(7)
O009 C00I C00B 121.2(6)
O009 C00I C00E 112.2(6)
C00B C00I C00E 126.5(6)
C00O C00J C00K 120.5(8)
C00H C00K C00J 119.9(7)
C00G C00L C00D 118.6(6)
C00G C00L C00O 121.3(7)
C00O C00L C00D 120.1(6)
O009 C00M C00C 120.2(6)
O10 C00M O009 111.4(7)
O10 C00M C00C 128.3(8)
C00Q C00N C00E 120.4(9)
C00J C00O C00L 118.8(7)
C00R C00P C00Q 120.6(9)
C00N C00Q C00P 118.6(9)
C00F C00R C00P 120.8(9)

loop_
_geom_bond_atom_site_label_1
_geom_bond_atom_site_label_2
_geom_bond_distance
In01 I002 2.8862(6)
In01 I003 2.6737(6)
In01 I005 2.6933(6)
In01 C00B 2.183(6)
I002 In04 2.8044(6)
In04 I006 2.7091(7)
In04 I8 2.6943(7)
In04 I7 2.6757(7)
O009 C00I 1.373(9)
O009 C00M 1.333(10)
O10 C00M 1.285(9)
O10 C00S 1.432(12)
C00B C00D 1.416(10)
C00B C00I 1.376(10)
C00C C00D 1.374(9)
C00C C00M 1.381(11)
C00D C00L 1.480(10)
C00E C00F 1.388(11)
C00E C00I 1.478(11)
C00E C00N 1.394(12)
C00F C00R 1.372(12)
C00G C00H 1.410(11)
C00G C00L 1.383(10)
C00H C00K 1.374(12)
C00J C00K 1.398(12)
C00J C00O 1.393(12)
C00L C00O 1.403(10)
C00N C00Q 1.377(14)
C00P C00Q 1.402(16)
C00P C00R 1.375(14)
